data_4021223
loop_
_publ_author_name
'Katsunori Tanaka'
'Toyoharu Kobayashi'
'Hajime Mori'
'Shigeo Katsumura'

_publ_section_title
;
 Development of Highly Stereoselective Asymmetric
 6\p-Azaelectrocyclization of Conformationally Flexible
 Linear 1-Azatrienes. From Determination of Multifunctional
 Chiral Amines, 7-Alkyl cis-1-Amino-2-indanols,
 to Application as a New Synthetic Strategy:
 Formal Synthesis of 20-Epiuleine
;
_journal_name_full 'Journal of Organic Chemistry'
_journal_page_first 5906
_journal_page_last 5925
_journal_paper_doi 10.1021/jo049381f
_journal_volume 69
_journal_year 2004
_chemical_formula_sum 'C24 H29 N O3'
_chemical_formula_weight 379.500
_space_group_IT_number 18
_symmetry_cell_setting orthorhombic
_symmetry_space_group_name_Hall 'P 2 2ab'
_symmetry_space_group_name_H-M 'P 21 21 2'
_cell_angle_alpha 90.00
_cell_angle_beta 90.00
_cell_angle_gamma 90.00
_cell_formula_units_Z 4
_cell_length_a 12.120(3)
_cell_length_b 18.035(4)
_cell_length_c 9.630(2)
_cell_measurement_temperature 298
_cell_volume 2105.0(9)
_exptl_crystal_density_diffrn 1.197
_cod_depositor_comments
;
The following automatic conversions were performed:
'_symmetry_cell_setting' value 'Orthorhombic' changed to 'orthorhombic'
according to '/home/saulius/struct/CIF-dictionaries/cif_core.dic'
dictionary named 'cif_core.dic' version 2.4.1 from 2010-06-29.

Automatic conversion script
Id: cif_fix_enum 1527 2010-12-29 10:47:43Z saulius 

The following automatic conversions were performed:

'_atom_site_adp_type' tag value 'Uij' was replaced with 'Uani' value
28 times.

Automatic conversion script
Id: cif_fix_values 1646 2011-03-28 12:23:43Z adriana 
;
_cod_original_formula_sum 'C24 H29 N O3 '
_cod_database_code 4021223

loop_
_symmetry_equiv_pos_as_xyz
+X,+Y,+Z
-X,-Y,+Z
'+X+ 1/2,-Y+ 1/2,-Z'
'-X+ 1/2,+Y+ 1/2,-Z'

loop_
_atom_site_label
_atom_site_fract_x
_atom_site_fract_y
_atom_site_fract_z
_atom_site_U_iso_or_equiv
_atom_site_occupancy
_atom_site_adp_type
N1 0.3186(9) 0.1760(5) 0.1250(9) 0.050(7) 1.00 Uani
C2 0.3121(11) 0.2216(6) -0.0062(12) 0.050(8) 1.00 Uani
C3 0.3837(11) 0.3308(7) 0.1331(14) 0.056(8) 1.00 Uani
O4 0.4436(8) 0.4374(5) 0.2473(10) 0.069(6) 1.00 Uani
C5 0.4291(11) 0.4055(6) 0.1310(16) 0.058(8) 1.00 Uani
C6 0.3598(10) 0.2986(6) 0.0104(13) 0.049(7) 1.00 Uani
C7 0.3693(11) 0.1794(7) -0.1282(14) 0.056(9) 1.00 Uani
O8 0.1857(8) 0.2327(5) 0.2648(11) 0.080(7) 1.00 Uani
C9 0.2246(11) 0.1253(7) 0.1321(14) 0.060(9) 1.00 Uani
C10 0.1626(12) 0.0572(7) 0.3287(13) 0.064(9) 1.00 Uani
C11 0.3008(13) 0.2188(7) 0.2530(13) 0.065(10) 1.00 Uani
C12 0.4712(11) 0.1525(6) -0.1175(15) 0.059(8) 1.00 Uani
C13 0.2447(12) 0.0621(7) 0.2333(13) 0.060(9) 1.00 Uani
C14 0.1693(15) 0.0020(10) 0.4310(14) 0.087(12) 1.00 Uani
C15 0.2996(12) 0.1786(8) -0.2650(14) 0.066(9) 1.00 Uani
O16 0.4553(11) 0.4365(5) 0.0165(9) 0.088(8) 1.00 Uani
C17 0.1285(12) 0.1709(8) 0.2031(14) 0.074(10) 1.00 Uani
C18 0.3688(14) 0.2899(8) 0.2640(14) 0.076(10) 1.00 Uani
C19 0.0789(13) 0.1193(9) 0.3122(15) 0.081(11) 1.00 Uani
C20 0.1907(14) 0.1329(10) -0.2450(14) 0.093(13) 1.00 Uani
C21 0.5423(12) 0.1587(8) 0.0105(16) 0.076(10) 1.00 Uani
C22 0.5252(15) 0.1093(11) -0.236(2) 0.108(15) 1.00 Uani
C23 0.2594(18) -0.0490(9) 0.4234(17) 0.099(14) 1.00 Uani
C24 0.2731(18) 0.2585(9) -0.3120(16) 0.113(14) 1.00 Uani
C25 0.3400(16) -0.0440(8) 0.3244(17) 0.088(12) 1.00 Uani
C26 0.3295(15) 0.0116(7) 0.2274(14) 0.076(10) 1.00 Uani
C27 0.3707(18) 0.1417(13) -0.376(2) 0.123(18) 1.00 Uani
C28 0.449(3) 0.0917(16) -0.344(2) 0.20(3) 1.00 Uani
H2 0.235195 0.227378 -0.027286 0.054691 1.00 Uiso
H6 0.380618 0.326172 -0.070762 0.052899 1.00 Uiso
H9 0.206958 0.105422 0.042353 0.065086 1.00 Uiso
H11 0.323001 0.187583 0.328756 0.070811 1.00 Uiso
H14 0.112724 0.001439 0.500721 0.092680 1.00 Uiso
H18A 0.439534 0.278023 0.302879 0.080405 1.00 Uiso
H18B 0.329221 0.321596 0.326691 0.080405 1.00 Uiso
H19A 0.010951 0.097862 0.280341 0.085408 1.00 Uiso
H19B 0.067065 0.142983 0.400228 0.085408 1.00 Uiso
H20A 0.149660 0.132186 -0.330207 0.098481 1.00 Uiso
H20B 0.148178 0.157184 -0.174303 0.098481 1.00 Uiso
H20C 0.206455 0.082952 -0.216672 0.098481 1.00 Uiso
H21A 0.612401 0.135251 -0.004945 0.081322 1.00 Uiso
H21B 0.505531 0.134962 0.086763 0.081322 1.00 Uiso
H21C 0.553536 0.210137 0.031720 0.081322 1.00 Uiso
H22A 0.583593 0.138756 -0.274835 0.112542 1.00 Uiso
H22B 0.555485 0.064635 -0.197501 0.112542 1.00 Uiso
H23 0.263906 -0.087592 0.491859 0.105896 1.00 Uiso
H24A 0.231967 0.257085 -0.397165 0.117256 1.00 Uiso
H24B 0.339213 0.286967 -0.325394 0.117256 1.00 Uiso
H24C 0.229090 0.281046 -0.240722 0.117256 1.00 Uiso
H25 0.397604 -0.080542 0.325801 0.093144 1.00 Uiso
H26 0.384021 0.015224 0.155429 0.081090 1.00 Uiso
H27A 0.323950 0.122622 -0.447845 0.129538 1.00 Uiso
H27B 0.418743 0.178875 -0.413649 0.129538 1.00 Uiso
H28A 0.484830 0.076904 -0.428318 0.201426 1.00 Uiso
H28B 0.403002 0.052013 -0.311177 0.201426 1.00 Uiso
H4 0.498983 0.499170 0.252593 0.074299 0.50 Uiso

loop_
_atom_site_aniso_label
_atom_site_aniso_U_11
_atom_site_aniso_U_22
_atom_site_aniso_U_33
_atom_site_aniso_U_12
_atom_site_aniso_U_13
_atom_site_aniso_U_23
N1 0.067(6) 0.051(5) 0.031(4) 0.006(6) 0.001(6) 0.007(5)
C2 0.065(8) 0.047(6) 0.038(6) -.004(7) 0.003(7) 0.015(6)
C3 0.070(8) 0.051(7) 0.046(7) -.004(7) -.003(8) -.007(7)
O4 0.093(7) 0.056(5) 0.058(6) -.010(5) 0.008(6) -.015(5)
C5 0.067(8) 0.040(6) 0.066(8) 0.001(6) -.004(9) -.016(8)
C6 0.057(8) 0.040(6) 0.049(7) -.005(6) 0.016(7) 0.006(6)
C7 0.077(9) 0.047(6) 0.045(6) -.015(7) 0.010(8) -.002(7)
O8 0.081(7) 0.080(7) 0.080(7) -.009(6) 0.017(7) 0.004(6)
C9 0.073(9) 0.064(8) 0.043(6) -.020(7) -.005(8) 0.005(8)
C10 0.084(10) 0.061(8) 0.048(7) -.043(8) -.015(7) 0.010(7)
C11 0.104(12) 0.057(7) 0.033(7) -.020(9) -.004(9) 0.003(7)
C12 0.056(8) 0.054(7) 0.067(9) -.003(7) 0.010(8) 0.001(7)
C13 0.086(9) 0.050(7) 0.044(7) -.018(8) -.010(8) 0.010(7)
C14 0.124(14) 0.082(9) 0.054(8) -.064(11) 0.008(11) 0.004(10)
C15 0.077(9) 0.073(8) 0.048(7) -.007(8) 0.006(8) -.007(8)
O16 0.154(11) 0.062(6) 0.049(6) -.027(7) 0.007(7) 0.005(5)
C17 0.070(9) 0.089(11) 0.063(9) -.028(9) 0.010(8) -.006(8)
C18 0.126(13) 0.063(8) 0.038(7) -.031(9) -.005(9) -.002(7)
C19 0.071(9) 0.112(13) 0.061(9) -.026(10) 0.004(9) 0.018(9)
C20 0.111(12) 0.129(13) 0.040(8) -.045(12) -.027(10) 0.004(10)
C21 0.068(9) 0.076(10) 0.084(11) 0.005(8) -.004(9) 0.002(9)
C22 0.096(14) 0.126(16) 0.101(14) 0.018(12) 0.022(13) -.019(13)
C23 0.157(18) 0.060(9) 0.079(11) -.039(12) -.045(14) 0.023(10)
C24 0.19(2) 0.081(11) 0.071(10) 0.005(13) -.055(13) 0.026(9)
C25 0.131(16) 0.057(9) 0.074(10) -.012(11) 0.001(11) 0.007(8)
C26 0.125(14) 0.046(7) 0.055(8) -.027(9) 0.007(10) 0.002(7)
C27 0.122(16) 0.17(2) 0.076(12) 0.010(16) -.007(14) -.029(15)
C28 0.25(3) 0.28(4) 0.068(13) 0.14(3) -.023(18) -.080(19)

loop_
_geom_bond_atom_site_label_1
_geom_bond_atom_site_label_2
_geom_bond_distance
_geom_bond_site_symmetry_1
_geom_bond_site_symmetry_2
_geom_bond_publ_flag
N1 C2 1.51(2) . . ?
N1 C9 1.46(2) . . ?
N1 C11 1.47(2) . . ?
C2 C6 1.51(2) . . ?
C2 C7 1.56(2) . . ?
C3 C5 1.46(2) . . ?
C3 C6 1.35(2) . . ?
C3 C18 1.47(2) . . ?
O4 C5 1.27(2) . . ?
C5 O16 1.28(2) . . ?
C7 C12 1.33(2) . . ?
C7 C15 1.56(2) . . ?
O8 C11 1.42(2) . . ?
O8 C17 1.44(2) . . ?
C9 C13 1.52(2) . . ?
C9 C17 1.58(2) . . ?
C10 C13 1.36(2) . . ?
C10 C14 1.40(2) . . ?
C10 C19 1.52(2) . . ?
C11 C18 1.53(2) . . ?
C12 C21 1.51(2) . . ?
C12 C22 1.53(2) . . ?
C13 C26 1.37(2) . . ?
C14 C23 1.43(3) . . ?
C15 C20 1.57(2) . . ?
C15 C24 1.54(2) . . ?
C15 C27 1.52(3) . . ?
C17 C19 1.53(2) . . ?
C22 C28 1.43(3) . . ?
C23 C25 1.37(3) . . ?
C25 C26 1.38(2) . . ?
C27 C28 1.34(3) . . ?
C2 H2 0.96(2) . . ?
O4 H4 1.302(10) . . ?
O4 H4 1.340(10) . 2_655 ?
C6 H6 0.960(13) . . ?
C9 H9 0.96(2) . . ?
C11 H11 0.96(2) . . ?
C14 H14 0.96(2) . . ?
C18 H18A 0.96(2) . . ?
C18 H18B 0.96(2) . . ?
C19 H19A 0.96(2) . . ?
C19 H19B 0.96(2) . . ?
C20 H20A 0.96(2) . . ?
C20 H20B 0.96(2) . . ?
C20 H20C 0.96(2) . . ?
C21 H21A 0.96(2) . . ?
C21 H21B 0.96(2) . . ?
C21 H21C 0.96(2) . . ?
C22 H22A 0.96(2) . . ?
C22 H22B 0.96(2) . . ?
C23 H23 0.96(2) . . ?
C24 H24A 0.96(2) . . ?
C24 H24B 0.96(2) . . ?
C24 H24C 0.96(2) . . ?
C25 H25 0.96(2) . . ?
C26 H26 0.96(2) . . ?
C27 H27A 0.96(2) . . ?
C27 H27B 0.96(3) . . ?
C28 H28A 0.96(2) . . ?
C28 H28B 0.96(4) . . ?
